data_1539429
loop_
_publ_author_name
'Vannerberg, N.G.'

_publ_section_title
;
 The OD-structure of K3 Mn (C N)6
;
_journal_name_full 'Acta Chemica Scandinavica, Series A: (28,1974-)'
_journal_page_first 2335
_journal_page_last 2348
_journal_volume 24
_journal_year 1970
_chemical_formula_sum 'C6 K3 Mn N6'
_chemical_name_systematic 'K3 Mn (C N)6'
_space_group_IT_number 14
_symmetry_space_group_name_Hall '-P 2ybc'
_symmetry_space_group_name_H-M 'P 1 21/c 1'
_cell_angle_alpha 90
_cell_angle_beta 107.31
_cell_angle_gamma 90
_cell_formula_units_Z 2
_cell_length_a 7.087
_cell_length_b 10.502
_cell_length_c 8.436
_cell_volume 599.435
_citation_journal_id_ASTM ACAPCT
_cod_data_source_file Vannerberg_ACAPCT_1970_379.cif
_cod_data_source_block C6K3Mn1N6
_cod_original_cell_volume 599.4348
_cod_original_formula_sum 'C6 K3 Mn1 N6'
_cod_database_code 1539429

loop_
_symmetry_equiv_pos_as_xyz
x,y,z
-x,y+1/2,-z+1/2
-x,-y,-z
x,-y-1/2,z-1/2

loop_
_atom_site_label
_atom_site_type_symbol
_atom_site_fract_x
_atom_site_fract_y
_atom_site_fract_z
_atom_site_occupancy
_atom_site_U_iso_or_equiv
C2 C+2 0.1919 0.055 0.2145 1 0.0
C3 C+2 0.1879 0.0559 0.8809 1 0.0
C1 C+2 0.8752 0.1765 0.9689 1 0.0
K2 K+1 0.50266 0.22894 0.62556 1 0.0
Mn1 Mn+3 0 0 0 1 0.0
N1 N-3 0.7972 0.2714 0.9486 1 0.0
N3 N-3 0.302 0.0822 0.8129 1 0.0
K1 K+1 0 0 0.5 1 0.0
N2 N-3 0.2959 0.0899 0.3364 1 0.0
